data_4069049
loop_
_publ_author_name
'Muraoka, Takako'
'Motohashi, Hideaki'
'Kazuie, Yasuhiro'
'Takizawa, Akira'
'Ueno, Keiji'

_publ_section_title
;
 Synthesis and Structure of the First Gallium-Bridged Heterodimetallic
 Complexes, Cp*(dppe)FeGaM(CO)5(Cp* = \h5-C5Me5, dppe = Ph2P(CH2)2PPh2, M
 = Cr, W)
;
_journal_issue 6
_journal_name_full Organometallics
_journal_page_first 1616
_journal_paper_doi 10.1021/om801219d
_journal_volume 28
_journal_year 2009
_chemical_formula_moiety 'C41 H39 Fe1 Ga1 O5 P2 W1'
_chemical_formula_sum 'C41 H39 Fe Ga O5 P2 W'
_chemical_formula_weight 983.08
_chemical_name_systematic
;
 ?
;
_space_group_IT_number 14
_symmetry_cell_setting monoclinic
_symmetry_space_group_name_Hall '-P 2ybc'
_symmetry_space_group_name_H-M 'P 1 21/c 1'
_atom_sites_solution_hydrogens geom
_atom_sites_solution_primary direct
_atom_sites_solution_secondary difmap
_audit_creation_method SHELXL-97
_cell_angle_alpha 90.00
_cell_angle_beta 110.2687(4)
_cell_angle_gamma 90.00
_cell_formula_units_Z 4
_cell_length_a 16.9896(5)
_cell_length_b 10.6919(2)
_cell_length_c 22.3657(9)
_cell_measurement_reflns_used 46211
_cell_measurement_temperature 150(2)
_cell_measurement_theta_max 32.5754
_cell_measurement_theta_min 1.9193
_cell_volume 3811.2(2)
_computing_cell_refinement 'CrystalClear (Rigaku Corp., 2000)'
_computing_data_collection 'CrystalClear (Rigaku Corp., 2000)'
_computing_data_reduction 'CrystalClear (Rigaku Corp., 2000)'
_computing_molecular_graphics 'Ortep-3 for Windows (Farrugia, 1997)'
_computing_publication_material 'WinGX publication routines (Farrugia, 1999)'
_computing_structure_refinement 'SHELXL-97 (Sheldrick, 1997)'
_computing_structure_solution 'SHELXS-86 (Sheldrick, 1986)'
_diffrn_ambient_temperature 150(2)
_diffrn_detector_area_resol_mean 10
_diffrn_measured_fraction_theta_full 0.972
_diffrn_measured_fraction_theta_max 0.972
_diffrn_measurement_device_type 'RIGAKU RAXIS-IV Imaging Plate'
_diffrn_measurement_method dtprofit.ref
_diffrn_radiation_monochromator graphite
_diffrn_radiation_source 'rotating anode'
_diffrn_radiation_type MoK\a
_diffrn_radiation_wavelength 0.71073
_diffrn_reflns_av_R_equivalents 0.0426
_diffrn_reflns_av_sigmaI/netI 0.0306
_diffrn_reflns_limit_h_max 22
_diffrn_reflns_limit_h_min -22
_diffrn_reflns_limit_k_max 13
_diffrn_reflns_limit_k_min -13
_diffrn_reflns_limit_l_max 28
_diffrn_reflns_limit_l_min -28
_diffrn_reflns_number 43287
_diffrn_reflns_theta_full 27.50
_diffrn_reflns_theta_max 27.50
_diffrn_reflns_theta_min 1.92
_exptl_absorpt_coefficient_mu 4.216
_exptl_absorpt_correction_T_max 1
_exptl_absorpt_correction_T_min 0.7089
_exptl_absorpt_correction_type multi-scan
_exptl_crystal_colour orange
_exptl_crystal_density_diffrn 1.713
_exptl_crystal_density_method 'not measured'
_exptl_crystal_description prism
_exptl_crystal_F_000 1944
_exptl_crystal_size_max 0.25
_exptl_crystal_size_mid 0.20
_exptl_crystal_size_min 0.05
_refine_diff_density_max 1.240
_refine_diff_density_min -2.106
_refine_diff_density_rms 0.188
_refine_ls_extinction_method none
_refine_ls_goodness_of_fit_ref 1.314
_refine_ls_hydrogen_treatment mixed
_refine_ls_matrix_type full
_refine_ls_number_parameters 465
_refine_ls_number_reflns 8509
_refine_ls_number_restraints 0
_refine_ls_restrained_S_all 1.314
_refine_ls_R_factor_all 0.0635
_refine_ls_R_factor_gt 0.0632
_refine_ls_shift/su_max 0.001
_refine_ls_shift/su_mean 0.000
_refine_ls_structure_factor_coef Fsqd
_refine_ls_weighting_details 'calc w=1/[\s^2^(Fo^2^)+(0.0000P)^2^+57.0699P] where P=(Fo^2^+2Fc^2^)/3'
_refine_ls_weighting_scheme calc
_refine_ls_wR_factor_gt 0.1232
_refine_ls_wR_factor_ref 0.1233
_reflns_number_gt 8476
_reflns_number_total 8509
_reflns_threshold_expression >2sigma(I)
_cod_data_source_file om801219d_si_002.cif
_cod_data_source_block 4
_cod_depositor_comments
;
The following automatic conversions were performed:

'_exptl_absorpt_correction_type' value 'Multi-scan' changed to
'multi-scan' according to
/home/saulius/struct/CIF-dictionaries/cif_core.dic dictionary named
'cif_core.dic' version 2.4.2 from 2011-04-26.

Automatic conversion script
Id: cif_fix_values 1715 2011-07-08 13:25:40Z adriana 
;
_cod_database_code 4069049

loop_
_symmetry_equiv_pos_as_xyz
'x, y, z'
'-x, y+1/2, -z+1/2'
'-x, -y, -z'
'x, -y-1/2, z-1/2'

loop_
_atom_site_label
_atom_site_type_symbol
_atom_site_fract_x
_atom_site_fract_y
_atom_site_fract_z
_atom_site_U_iso_or_equiv
_atom_site_adp_type
_atom_site_occupancy
_atom_site_symmetry_multiplicity
_atom_site_calc_flag
_atom_site_refinement_flags
W W 0.327439(19) 0.51260(3) 0.163863(14) 0.01716(8) Uani 1 1 d .
Fe Fe 0.25687(6) 0.34057(9) 0.33943(4) 0.01254(19) Uani 1 1 d .
Ga Ga 0.28299(5) 0.42772(7) 0.25570(4) 0.01525(16) Uani 1 1 d .
P1 P 0.25516(11) 0.52555(16) 0.38074(8) 0.0135(3) Uani 1 1 d .
P2 P 0.12639(11) 0.37515(16) 0.28254(8) 0.0137(3) Uani 1 1 d .
O1 O 0.3377(5) 0.2234(6) 0.1351(3) 0.0372(15) Uani 1 1 d .
O2 O 0.3116(4) 0.7803(5) 0.2203(3) 0.0368(15) Uani 1 1 d .
O3 O 0.3855(5) 0.6052(6) 0.0518(3) 0.0404(16) Uani 1 1 d .
O4 O 0.5165(4) 0.5021(7) 0.2591(3) 0.0369(15) Uani 1 1 d .
O5 O 0.1425(4) 0.5273(8) 0.0613(3) 0.0489(19) Uani 1 1 d .
C1 C 0.3335(5) 0.3267(7) 0.1442(4) 0.0246(16) Uani 1 1 d .
C2 C 0.3162(5) 0.6868(7) 0.1992(4) 0.0218(15) Uani 1 1 d .
C3 C 0.3645(5) 0.5734(8) 0.0917(4) 0.0272(17) Uani 1 1 d .
C4 C 0.4486(5) 0.5053(8) 0.2255(4) 0.0231(16) Uani 1 1 d .
C5 C 0.2075(6) 0.5212(8) 0.0999(4) 0.0305(18) Uani 1 1 d .
C6 C 0.3350(5) 0.6454(6) 0.3826(3) 0.0168(14) Uani 1 1 d .
C7 C 0.4029(5) 0.6168(7) 0.3643(3) 0.0205(15) Uani 1 1 d .
H7 H 0.4096 0.5353 0.3524 0.025 Uiso 1 1 calc R
C8 C 0.4610(5) 0.7068(8) 0.3635(4) 0.0275(17) Uani 1 1 d .
H8 H 0.5066 0.6850 0.3518 0.033 Uiso 1 1 calc R
C9 C 0.4516(6) 0.8285(8) 0.3801(4) 0.033(2) Uani 1 1 d .
H9 H 0.4894 0.8899 0.3779 0.040 Uiso 1 1 calc R
C10 C 0.3847(6) 0.8587(8) 0.4002(4) 0.0281(18) Uani 1 1 d .
H10 H 0.3789 0.9402 0.4126 0.034 Uiso 1 1 calc R
C11 C 0.3270(5) 0.7685(7) 0.4017(4) 0.0235(16) Uani 1 1 d .
H11 H 0.2828 0.7894 0.4153 0.028 Uiso 1 1 calc R
C12 C 0.2554(5) 0.5385(6) 0.4633(3) 0.0168(14) Uani 1 1 d .
C13 C 0.3260(5) 0.5756(7) 0.5140(4) 0.0222(15) Uani 1 1 d .
H13 H 0.3743 0.5997 0.5064 0.027 Uiso 1 1 calc R
C14 C 0.3249(6) 0.5770(8) 0.5761(4) 0.0307(19) Uani 1 1 d .
H14 H 0.3726 0.6017 0.6095 0.037 Uiso 1 1 calc R
C15 C 0.2542(6) 0.5424(8) 0.5883(4) 0.033(2) Uani 1 1 d .
H15 H 0.2539 0.5428 0.6298 0.039 Uiso 1 1 calc R
C16 C 0.1837(6) 0.5069(8) 0.5384(4) 0.0287(18) Uani 1 1 d .
H16 H 0.1352 0.4841 0.5462 0.034 Uiso 1 1 calc R
C17 C 0.1847(5) 0.5051(8) 0.4768(4) 0.0246(16) Uani 1 1 d .
H17 H 0.1366 0.4809 0.4436 0.029 Uiso 1 1 calc R
C18 C 0.0769(4) 0.3188(6) 0.1998(3) 0.0158(13) Uani 1 1 d .
C19 C 0.0407(6) 0.3968(8) 0.1478(4) 0.0300(19) Uani 1 1 d .
H19 H 0.0422 0.4828 0.1541 0.036 Uiso 1 1 calc R
C20 C 0.0024(6) 0.3499(9) 0.0867(4) 0.036(2) Uani 1 1 d .
H20 H -0.0211 0.4039 0.0526 0.044 Uiso 1 1 calc R
C21 C -0.0003(6) 0.2222(8) 0.0773(4) 0.0285(18) Uani 1 1 d .
H21 H -0.0264 0.1900 0.0365 0.034 Uiso 1 1 calc R
C22 C 0.0355(5) 0.1414(8) 0.1280(4) 0.0254(17) Uani 1 1 d .
H22 H 0.0341 0.0555 0.1213 0.030 Uiso 1 1 calc R
C23 C 0.0733(5) 0.1896(7) 0.1884(4) 0.0219(15) Uani 1 1 d .
H23 H 0.0969 0.1351 0.2224 0.026 Uiso 1 1 calc R
C24 C 0.0411(5) 0.3331(7) 0.3132(4) 0.0196(15) Uani 1 1 d .
C25 C 0.0610(5) 0.2855(7) 0.3745(4) 0.0233(16) Uani 1 1 d .
H25 H 0.1169 0.2717 0.3992 0.028 Uiso 1 1 calc R
C26 C -0.0013(6) 0.2581(8) 0.3996(4) 0.0303(19) Uani 1 1 d .
H26 H 0.0128 0.2249 0.4404 0.036 Uiso 1 1 calc R
C27 C -0.0853(5) 0.2810(8) 0.3631(4) 0.0294(18) Uani 1 1 d .
H27 H -0.1274 0.2642 0.3797 0.035 Uiso 1 1 calc R
C28 C -0.1054(5) 0.3290(7) 0.3018(4) 0.0282(18) Uani 1 1 d .
H28 H -0.1612 0.3445 0.2774 0.034 Uiso 1 1 calc R
C29 C -0.0425(5) 0.3541(7) 0.2766(4) 0.0218(15) Uani 1 1 d .
H29 H -0.0566 0.3850 0.2353 0.026 Uiso 1 1 calc R
C30 C 0.1557(5) 0.6088(7) 0.3363(4) 0.0217(15) Uani 1 1 d .
H30A H 0.1192 0.6083 0.3615 0.026 Uiso 1 1 calc R
H30B H 0.1680 0.6952 0.3297 0.026 Uiso 1 1 calc R
C31 C 0.1109(5) 0.5473(6) 0.2723(3) 0.0188(14) Uani 1 1 d .
H31A H 0.1339 0.5776 0.2409 0.023 Uiso 1 1 calc R
H31B H 0.0516 0.5672 0.2578 0.023 Uiso 1 1 calc R
C32 C 0.3686(4) 0.2405(7) 0.3501(4) 0.0191(14) Uani 1 1 d .
C33 C 0.3668(5) 0.2734(7) 0.4116(3) 0.0192(15) Uani 1 1 d .
C34 C 0.2959(5) 0.2161(7) 0.4201(3) 0.0191(15) Uani 1 1 d .
C35 C 0.2537(5) 0.1467(6) 0.3639(3) 0.0167(14) Uani 1 1 d .
C36 C 0.2981(5) 0.1621(6) 0.3200(3) 0.0172(14) Uani 1 1 d .
C37 C 0.4420(5) 0.2587(8) 0.3282(4) 0.0268(17) Uani 1 1 d .
H37A H 0.4809 0.1910 0.3435 0.040 Uiso 1 1 calc R
H37B H 0.4693 0.3364 0.3446 0.040 Uiso 1 1 calc R
H37C H 0.4226 0.2603 0.2824 0.040 Uiso 1 1 calc R
C38 C 0.4372(5) 0.3388(8) 0.4630(4) 0.0302(19) Uani 1 1 d .
H38A H 0.4158 0.3753 0.4935 0.045 Uiso 1 1 calc R
H38B H 0.4602 0.4032 0.4440 0.045 Uiso 1 1 calc R
H38C H 0.4802 0.2793 0.4840 0.045 Uiso 1 1 calc R
C39 C 0.2808(6) 0.2100(8) 0.4821(4) 0.0277(18) Uani 1 1 d .
H39A H 0.2232 0.1892 0.4743 0.042 Uiso 1 1 calc R
H39B H 0.2933 0.2897 0.5030 0.042 Uiso 1 1 calc R
H39C H 0.3164 0.1472 0.5087 0.042 Uiso 1 1 calc R
C40 C 0.1837(5) 0.0534(7) 0.3558(4) 0.0258(17) Uani 1 1 d .
H40A H 0.1777 0.0383 0.3963 0.039 Uiso 1 1 calc R
H40B H 0.1969 -0.0237 0.3393 0.039 Uiso 1 1 calc R
H40C H 0.1322 0.0863 0.3266 0.039 Uiso 1 1 calc R
C41 C 0.2839(5) 0.0894(7) 0.2595(4) 0.0235(16) Uani 1 1 d .
H41A H 0.3139 0.1285 0.2352 0.035 Uiso 1 1 calc R
H41B H 0.2251 0.0879 0.2349 0.035 Uiso 1 1 calc R
H41C H 0.3039 0.0053 0.2699 0.035 Uiso 1 1 calc R

loop_
_atom_site_aniso_label
_atom_site_aniso_U_11
_atom_site_aniso_U_22
_atom_site_aniso_U_33
_atom_site_aniso_U_23
_atom_site_aniso_U_13
_atom_site_aniso_U_12
W 0.01901(16) 0.01940(14) 0.01451(14) 0.00016(11) 0.00765(11) 0.00002(11)
Fe 0.0131(5) 0.0126(4) 0.0109(4) 0.0014(3) 0.0030(4) 0.0021(3)
Ga 0.0157(4) 0.0168(4) 0.0139(4) 0.0010(3) 0.0058(3) 0.0011(3)
P1 0.0144(8) 0.0128(8) 0.0131(8) -0.0011(6) 0.0044(7) -0.0001(6)
P2 0.0124(8) 0.0151(8) 0.0133(8) 0.0014(6) 0.0039(7) -0.0001(6)
O1 0.059(4) 0.019(3) 0.037(4) -0.002(3) 0.021(3) 0.000(3)
O2 0.053(4) 0.018(3) 0.035(3) -0.003(3) 0.010(3) 0.007(3)
O3 0.060(5) 0.035(4) 0.037(4) 0.006(3) 0.032(3) -0.006(3)
O4 0.018(3) 0.054(4) 0.034(3) 0.000(3) 0.004(3) -0.004(3)
O5 0.029(4) 0.075(5) 0.031(4) 0.003(4) -0.005(3) 0.002(3)
C1 0.028(4) 0.023(4) 0.025(4) 0.000(3) 0.012(3) -0.002(3)
C2 0.025(4) 0.017(4) 0.021(4) 0.003(3) 0.005(3) 0.001(3)
C3 0.034(5) 0.027(4) 0.020(4) -0.003(3) 0.009(3) -0.004(3)
C4 0.022(4) 0.026(4) 0.021(4) -0.001(3) 0.008(3) -0.003(3)
C5 0.034(5) 0.033(5) 0.023(4) -0.002(3) 0.008(4) 0.001(4)
C6 0.021(4) 0.015(3) 0.015(3) 0.000(3) 0.006(3) -0.003(3)
C7 0.021(4) 0.025(4) 0.014(3) -0.004(3) 0.004(3) -0.003(3)
C8 0.026(4) 0.036(5) 0.021(4) -0.006(3) 0.009(3) -0.008(3)
C9 0.036(5) 0.034(5) 0.028(4) 0.003(4) 0.009(4) -0.018(4)
C10 0.037(5) 0.019(4) 0.028(4) 0.006(3) 0.011(4) -0.002(3)
C11 0.022(4) 0.020(4) 0.028(4) 0.001(3) 0.008(3) -0.001(3)
C12 0.020(4) 0.012(3) 0.021(3) 0.000(3) 0.010(3) 0.000(3)
C13 0.025(4) 0.021(4) 0.017(3) -0.001(3) 0.003(3) -0.003(3)
C14 0.036(5) 0.031(4) 0.021(4) -0.001(3) 0.004(4) -0.003(4)
C15 0.053(6) 0.033(5) 0.016(4) 0.004(3) 0.017(4) 0.006(4)
C16 0.037(5) 0.026(4) 0.031(4) -0.009(3) 0.022(4) -0.005(3)
C17 0.021(4) 0.030(4) 0.026(4) 0.000(3) 0.012(3) 0.002(3)
C18 0.014(3) 0.017(3) 0.016(3) 0.000(3) 0.005(3) -0.003(3)
C19 0.041(5) 0.021(4) 0.020(4) 0.001(3) 0.001(4) -0.005(3)
C20 0.044(6) 0.038(5) 0.017(4) 0.010(4) -0.002(4) -0.005(4)
C21 0.038(5) 0.030(4) 0.020(4) -0.004(3) 0.014(4) -0.011(4)
C22 0.028(4) 0.022(4) 0.025(4) -0.011(3) 0.009(3) -0.012(3)
C23 0.024(4) 0.019(4) 0.021(4) 0.001(3) 0.006(3) 0.001(3)
C24 0.016(4) 0.021(4) 0.022(4) -0.001(3) 0.007(3) 0.001(3)
C25 0.024(4) 0.024(4) 0.024(4) 0.004(3) 0.011(3) 0.001(3)
C26 0.047(5) 0.024(4) 0.028(4) -0.007(3) 0.023(4) -0.007(4)
C27 0.026(4) 0.025(4) 0.046(5) -0.006(4) 0.024(4) -0.004(3)
C28 0.020(4) 0.023(4) 0.043(5) -0.011(4) 0.013(4) -0.001(3)
C29 0.021(4) 0.014(3) 0.031(4) -0.001(3) 0.011(3) -0.002(3)
C30 0.018(4) 0.019(3) 0.028(4) 0.003(3) 0.007(3) 0.007(3)
C31 0.017(4) 0.017(3) 0.020(4) 0.009(3) 0.002(3) 0.001(3)
C32 0.012(3) 0.020(4) 0.022(4) 0.001(3) 0.002(3) 0.003(3)
C33 0.017(4) 0.020(3) 0.015(3) 0.004(3) -0.002(3) 0.008(3)
C34 0.024(4) 0.016(3) 0.013(3) 0.009(3) 0.002(3) 0.006(3)
C35 0.022(4) 0.006(3) 0.022(4) 0.007(2) 0.007(3) 0.005(2)
C36 0.022(4) 0.013(3) 0.018(3) 0.003(3) 0.009(3) 0.005(3)
C37 0.019(4) 0.028(4) 0.032(4) -0.001(3) 0.006(3) 0.011(3)
C38 0.030(5) 0.028(4) 0.022(4) -0.001(3) -0.005(3) 0.008(3)
C39 0.042(5) 0.027(4) 0.013(3) 0.010(3) 0.008(3) 0.011(4)
C40 0.026(4) 0.021(4) 0.028(4) 0.009(3) 0.007(3) 0.000(3)
C41 0.029(4) 0.022(4) 0.019(4) 0.000(3) 0.008(3) 0.002(3)

loop_
_atom_type_symbol
_atom_type_description
_atom_type_scat_dispersion_real
_atom_type_scat_dispersion_imag
_atom_type_scat_source
C C 0.0033 0.0016 'International Tables Vol C Tables 4.2.6.8 and 6.1.1.4'
H H 0.0000 0.0000 'International Tables Vol C Tables 4.2.6.8 and 6.1.1.4'
Fe Fe 0.3463 0.8444 'International Tables Vol C Tables 4.2.6.8 and 6.1.1.4'
Ga Ga 0.2307 1.6083 'International Tables Vol C Tables 4.2.6.8 and 6.1.1.4'
O O 0.0106 0.0060 'International Tables Vol C Tables 4.2.6.8 and 6.1.1.4'
P P 0.1023 0.0942 'International Tables Vol C Tables 4.2.6.8 and 6.1.1.4'
W W -0.8490 6.8722 'International Tables Vol C Tables 4.2.6.8 and 6.1.1.4'

loop_
_geom_angle_atom_site_label_1
_geom_angle_atom_site_label_2
_geom_angle_atom_site_label_3
_geom_angle
C3 W C4 91.8(3)
C3 W C5 86.4(3)
C4 W C5 178.2(3)
C3 W C1 95.0(3)
C4 W C1 89.7(3)
C5 W C1 90.3(3)
C3 W C2 96.4(3)
C4 W C2 88.9(3)
C5 W C2 91.4(3)
C1 W C2 168.6(3)
C3 W Ga 178.0(2)
C4 W Ga 87.4(2)
C5 W Ga 94.4(2)
C1 W Ga 83.1(2)
C2 W Ga 85.5(2)
C32 Fe C33 39.4(3)
C32 Fe C36 39.2(3)
C33 Fe C36 65.6(3)
C32 Fe C35 65.5(3)
C33 Fe C35 64.8(3)
C36 Fe C35 39.3(3)
C32 Fe C34 65.8(3)
C33 Fe C34 38.8(3)
C36 Fe C34 65.8(3)
C35 Fe C34 38.6(3)
C32 Fe P2 147.6(2)
C33 Fe P2 162.2(2)
C36 Fe P2 112.0(2)
C35 Fe P2 101.7(2)
C34 Fe P2 123.5(2)
C32 Fe P1 123.5(2)
C33 Fe P1 97.0(2)
C36 Fe P1 161.8(2)
C35 Fe P1 139.4(2)
C34 Fe P1 104.5(2)
P2 Fe P1 86.18(7)
C32 Fe Ga 82.9(2)
C33 Fe Ga 113.2(2)
C36 Fe Ga 91.58(19)
C35 Fe Ga 129.5(2)
C34 Fe Ga 148.6(2)
P2 Fe Ga 84.17(6)
P1 Fe Ga 90.71(6)
Fe Ga W 173.78(4)
C12 P1 C6 100.2(3)
C12 P1 C30 100.6(3)
C6 P1 C30 101.7(3)
C12 P1 Fe 119.6(2)
C6 P1 Fe 121.1(2)
C30 P1 Fe 110.4(3)
C18 P2 C24 98.5(3)
C18 P2 C31 101.7(3)
C24 P2 C31 100.9(3)
C18 P2 Fe 123.3(2)
C24 P2 Fe 120.7(2)
C31 P2 Fe 108.2(2)
O1 C1 W 178.1(8)
O2 C2 W 177.7(7)
O3 C3 W 178.9(8)
O4 C4 W 178.9(7)
O5 C5 W 175.8(8)
C7 C6 C11 118.3(7)
C7 C6 P1 121.2(5)
C11 C6 P1 120.4(6)
C8 C7 C6 121.5(7)
C9 C8 C7 120.3(8)
C8 C9 C10 119.2(8)
C11 C10 C9 120.6(8)
C10 C11 C6 120.1(7)
C17 C12 C13 117.6(7)
C17 C12 P1 119.8(6)
C13 C12 P1 122.5(6)
C12 C13 C14 120.6(8)
C15 C14 C13 120.6(8)
C14 C15 C16 119.3(8)
C15 C16 C17 120.2(8)
C12 C17 C16 121.7(8)
C19 C18 C23 117.4(7)
C19 C18 P2 124.0(6)
C23 C18 P2 118.6(5)
C20 C19 C18 121.9(8)
C21 C20 C19 119.2(8)
C20 C21 C22 120.6(8)
C23 C22 C21 119.5(7)
C22 C23 C18 121.4(7)
C25 C24 C29 119.4(7)
C25 C24 P2 119.8(6)
C29 C24 P2 120.7(6)
C24 C25 C26 121.0(8)
C25 C26 C27 119.6(8)
C28 C27 C26 119.5(8)
C27 C28 C29 120.5(8)
C24 C29 C28 120.0(8)
C31 C30 P1 111.2(5)
C30 C31 P2 108.0(5)
C36 C32 C33 107.6(6)
C36 C32 C37 125.4(7)
C33 C32 C37 125.4(7)
C36 C32 Fe 70.7(4)
C33 C32 Fe 70.6(4)
C37 C32 Fe 135.3(5)
C34 C33 C32 108.9(6)
C34 C33 C38 125.6(7)
C32 C33 C38 124.6(7)
C34 C33 Fe 71.7(4)
C32 C33 Fe 70.0(4)
C38 C33 Fe 132.5(5)
C35 C34 C33 107.3(6)
C35 C34 C39 126.9(7)
C33 C34 C39 124.6(7)
C35 C34 Fe 70.6(4)
C33 C34 Fe 69.6(4)
C39 C34 Fe 134.5(5)
C34 C35 C36 108.7(6)
C34 C35 C40 125.8(7)
C36 C35 C40 124.7(7)
C34 C35 Fe 70.9(4)
C36 C35 Fe 69.5(4)
C40 C35 Fe 133.9(5)
C32 C36 C35 107.4(6)
C32 C36 C41 125.0(7)
C35 C36 C41 126.5(7)
C32 C36 Fe 70.1(4)
C35 C36 Fe 71.1(4)
C41 C36 Fe 133.2(5)

loop_
_geom_bond_atom_site_label_1
_geom_bond_atom_site_label_2
_geom_bond_distance
W C3 2.032(8)
W C4 2.044(8)
W C5 2.047(9)
W C1 2.046(8)
W C2 2.058(8)
W Ga 2.5861(8)
Fe C32 2.119(7)
Fe C33 2.126(7)
Fe C36 2.128(7)
Fe C35 2.150(6)
Fe C34 2.154(7)
Fe P2 2.172(2)
Fe P1 2.1875(19)
Fe Ga 2.2687(12)
P1 C12 1.850(7)
P1 C6 1.856(7)
P1 C30 1.863(7)
P2 C18 1.849(7)
P2 C24 1.861(8)
P2 C31 1.863(7)
O1 C1 1.130(10)
O2 C2 1.119(9)
O3 C3 1.121(10)
O4 C4 1.139(10)
O5 C5 1.143(11)
C6 C7 1.385(10)
C6 C11 1.405(10)
C7 C8 1.384(11)
C8 C9 1.378(12)
C9 C10 1.398(13)
C10 C11 1.384(11)
C12 C17 1.383(10)
C12 C13 1.393(10)
C13 C14 1.395(11)
C14 C15 1.371(13)
C15 C16 1.378(12)
C16 C17 1.384(11)
C18 C19 1.389(10)
C18 C23 1.403(10)
C19 C20 1.387(11)
C20 C21 1.380(12)
C21 C22 1.388(12)
C22 C23 1.380(10)
C24 C25 1.390(10)
C24 C29 1.391(11)
C25 C26 1.390(11)
C26 C27 1.398(13)
C27 C28 1.392(13)
C28 C29 1.396(11)
C30 C31 1.518(10)
C32 C36 1.426(10)
C32 C33 1.432(10)
C32 C37 1.501(11)
C33 C34 1.421(11)
C33 C38 1.512(11)
C34 C35 1.421(10)
C34 C39 1.495(10)
C35 C36 1.440(10)
C35 C40 1.514(10)
C36 C41 1.507(10)
